data_2022567
loop_
_publ_author_name
'Muresan-Pop, Marieta'
'Macavei, Sergiu'
'Turza, Alexandru'
'Borodi, Gheorghe'

_publ_section_title
;
 New solvates and a salt of the anti-HIV compound etravirine
;
_journal_coeditor_code VP3022
_journal_issue 11
_journal_name_full 'Acta Crystallographica Section C'
_journal_page_first 698
_journal_page_last 706
_journal_paper_doi 10.1107/S2053229621010482
_journal_volume 77
_journal_year 2021
_chemical_formula_iupac 'C20 H15 Br N6 O, C2 H6 O S'
_chemical_formula_moiety 'C20 H15 Br N6 O, C2 H6 O S'
_chemical_formula_sum 'C22 H21 Br N6 O2 S'
_chemical_formula_weight 513.42
_chemical_name_common 'Etravirine dimethyl sulfoxide monosolvate'
_chemical_name_systematic
'4-({6-Amino-5-bromo-2-[(4-cyanophenyl)amino]pyrimidin-4-yl}oxy)-3,5-dimethylbenzonitrile dimethyl sulfoxide monosolvate'
_space_group_crystal_system monoclinic
_space_group_IT_number 14
_space_group_name_Hall '-P 2ybc'
_space_group_name_H-M_alt 'P 1 21/c 1'
_atom_sites_solution_hydrogens geom
_atom_sites_solution_primary dual
_audit_creation_method
;
Olex2 1.2
(compiled 2018.05.29 svn.r3508 for OlexSys, GUI svn.r5506)
;
_cell_angle_alpha 90
_cell_angle_beta 95.116(6)
_cell_angle_gamma 90
_cell_formula_units_Z 4
_cell_length_a 9.2801(6)
_cell_length_b 15.4330(9)
_cell_length_c 17.1702(11)
_cell_measurement_reflns_used 3301
_cell_measurement_temperature 293(2)
_cell_measurement_theta_max 71.2730
_cell_measurement_theta_min 3.8610
_cell_volume 2449.3(3)
_computing_cell_refinement
;
CrysAlis PRO (Agilent, 2012)
;
_computing_data_collection
;
CrysAlis PRO (Agilent, 2012)
;
_computing_data_reduction
;
CrysAlis PRO (Agilent, 2012)
;
_computing_molecular_graphics
;
OLEX2 (Dolomanov <i>et al.</i>,  2009)
;
_computing_publication_material
;
OLEX2 (Dolomanov <i>et al.</i>,  2009)
;
_computing_structure_refinement
;
SHELXL2016 (Sheldrick, 2015b)
;
_computing_structure_solution
;
SHELXD (Sheldrick, 2008)
;
_diffrn_ambient_temperature 293(2)
_diffrn_detector_area_resol_mean 16.4335
_diffrn_measured_fraction_theta_full 0.993
_diffrn_measured_fraction_theta_max 0.974
_diffrn_measurement_device_type 'Agilent SuperNova Dual Source diffractometer with an Eos detector'
_diffrn_measurement_method '\w scans'
_diffrn_radiation_monochromator mirror
_diffrn_radiation_type CuK\a
_diffrn_radiation_wavelength 1.54184
_diffrn_reflns_av_R_equivalents 0.0461
_diffrn_reflns_av_unetI/netI 0.0486
_diffrn_reflns_limit_h_max 8
_diffrn_reflns_limit_h_min -11
_diffrn_reflns_limit_k_max 14
_diffrn_reflns_limit_k_min -18
_diffrn_reflns_limit_l_max 21
_diffrn_reflns_limit_l_min -14
_diffrn_reflns_number 8978
_diffrn_reflns_theta_full 67.684
_diffrn_reflns_theta_max 71.665
_diffrn_reflns_theta_min 3.858
_diffrn_source 'SuperNova (Cu) X-ray Source'
_exptl_absorpt_coefficient_mu 3.333
_exptl_absorpt_correction_T_max 1.00000
_exptl_absorpt_correction_T_min 0.38695
_exptl_absorpt_correction_type multi-scan
_exptl_absorpt_process_details
;
(CrysAlis PRO; Agilent, 2012)
;
_exptl_crystal_colour colourless
_exptl_crystal_density_diffrn 1.392
_exptl_crystal_description needle
_exptl_crystal_F_000 1048
_exptl_crystal_size_max 0.3
_exptl_crystal_size_mid 0.02
_exptl_crystal_size_min 0.02
_refine_diff_density_max 0.792
_refine_diff_density_min -0.754
_refine_ls_extinction_method none
_refine_ls_goodness_of_fit_ref 1.041
_refine_ls_hydrogen_treatment constr
_refine_ls_matrix_type full
_refine_ls_number_parameters 293
_refine_ls_number_reflns 4663
_refine_ls_number_restraints 0
_refine_ls_restrained_S_all 1.041
_refine_ls_R_factor_all 0.0807
_refine_ls_R_factor_gt 0.0657
_refine_ls_shift/su_max 0.002
_refine_ls_shift/su_mean 0.000
_refine_ls_structure_factor_coef Fsqd
_refine_ls_weighting_details 'w=1/[\s^2^(Fo^2^)+(0.1282P)^2^+0.5303P] where P=(Fo^2^+2Fc^2^)/3'
_refine_ls_weighting_scheme calc
_refine_ls_wR_factor_gt 0.1838
_refine_ls_wR_factor_ref 0.2136
_reflns_number_gt 3590
_reflns_number_total 4663
_reflns_threshold_expression 'I > 2\s(I)'
_cod_data_source_file vp3022sup1.cif
_cod_data_source_block ETR-DMSO1
_cod_database_code 2022567
_shelx_space_group_comment
;
The symmetry employed for this shelxl refinement is uniquely defined
by the following loop, which should always be used as a source of
symmetry information in preference to the above space-group names.
They are only intended as comments.
;

loop_
_space_group_symop_operation_xyz
'x, y, z'
'-x, y+1/2, -z+1/2'
'-x, -y, -z'
'x, -y-1/2, z-1/2'

loop_
_atom_site_type_symbol
_atom_site_label
_atom_site_fract_x
_atom_site_fract_y
_atom_site_fract_z
_atom_site_U_iso_or_equiv
_atom_site_adp_type
_atom_site_calc_flag
_atom_site_occupancy
_atom_site_disorder_assembly
_atom_site_disorder_group
Br Br1 0.63939(6) 0.45526(3) 0.18484(3) 0.0815(3) Uani d 1 . .
C C8 0.9723(4) 0.2995(2) 0.0659(2) 0.0527(8) Uani d 1 . .
C C5 1.1080(4) 0.1658(2) 0.0405(2) 0.0576(8) Uani d 1 . .
C C14 0.6383(4) 0.1208(3) 0.1788(2) 0.0658(10) Uani d 1 . .
N N2 1.0728(4) 0.2528(2) 0.0300(2) 0.0620(8) Uani d 1 . .
H H2 1.119750 0.280629 -0.002984 0.074 Uiso calc 1 . .
O O1 0.7168(3) 0.26599(19) 0.20069(18) 0.0690(8) Uani d 1 . .
N N5 0.8938(3) 0.25682(19) 0.11601(18) 0.0563(7) Uani d 1 . .
C C9 0.8612(4) 0.4301(2) 0.0802(2) 0.0557(8) Uani d 1 . .
C C11 0.7983(4) 0.3043(2) 0.1491(2) 0.0549(8) Uani d 1 . .
C C12 0.7374(4) 0.1778(3) 0.2155(2) 0.0605(9) Uani d 1 . .
C C15 0.6485(5) 0.0339(3) 0.2002(3) 0.0701(11) Uani d 1 . .
H H15 0.582808 -0.005979 0.177087 0.084 Uiso calc 1 . .
O O2 0.7257(3) -0.3226(2) 0.0764(2) 0.0801(9) Uani d 1 . .
C C4 1.1572(5) 0.1216(3) -0.0229(2) 0.0670(10) Uani d 1 . .
H H4 1.162758 0.150434 -0.070126 0.080 Uiso calc 1 . .
N N3 0.9605(3) 0.38274(19) 0.04555(18) 0.0567(7) Uani d 1 . .
C C19 0.8458(5) 0.1525(3) 0.2726(2) 0.0667(10) Uani d 1 . .
C C2 1.1918(5) -0.0074(3) 0.0534(3) 0.0701(10) Uani d 1 . .
C C3 1.1975(5) 0.0363(3) -0.0168(3) 0.0725(11) Uani d 1 . .
H H3 1.228743 0.007674 -0.059823 0.087 Uiso calc 1 . .
C C10 0.7788(4) 0.3912(2) 0.1352(2) 0.0566(8) Uani d 1 . .
C C18 0.8538(5) 0.0655(3) 0.2916(3) 0.0752(11) Uani d 1 . .
H H18 0.925508 0.046191 0.328860 0.090 Uiso calc 1 . .
N N4 0.8474(4) 0.5133(2) 0.0595(2) 0.0708(9) Uani d 1 . .
H H4A 0.900290 0.534518 0.025454 0.085 Uiso calc 1 . .
H H4B 0.785658 0.545688 0.080073 0.085 Uiso calc 1 . .
C C7 1.1442(5) 0.0366(3) 0.1171(3) 0.0778(13) Uani d 1 . .
H H7 1.139613 0.007752 0.164372 0.093 Uiso calc 1 . .
C C1 1.2338(6) -0.0970(3) 0.0588(4) 0.0881(14) Uani d 1 . .
C C6 1.1040(5) 0.1220(3) 0.1108(2) 0.0702(11) Uani d 1 . .
H H6 1.073745 0.150859 0.153995 0.084 Uiso calc 1 . .
N N6 0.7769(8) -0.1550(4) 0.2933(4) 0.142(3) Uani d 1 . .
C C13 0.5237(6) 0.1517(4) 0.1184(3) 0.0937(16) Uani d 1 . .
H H13A 0.466595 0.195659 0.140560 0.141 Uiso calc 1 . .
H H13B 0.462604 0.103992 0.101089 0.141 Uiso calc 1 . .
H H13C 0.568280 0.175314 0.074713 0.141 Uiso calc 1 . .
C C20 0.9503(6) 0.2166(4) 0.3120(3) 0.0905(15) Uani d 1 . .
H H20A 1.007268 0.241892 0.273963 0.136 Uiso calc 1 . .
H H20B 1.012732 0.187493 0.351276 0.136 Uiso calc 1 . .
H H20C 0.897531 0.261268 0.336076 0.136 Uiso calc 1 . .
C C21 0.5375(8) -0.2815(6) 0.1709(4) 0.126(3) Uani d 1 . .
H H21A 0.576751 -0.333106 0.195805 0.190 Uiso calc 1 . .
H H21B 0.434243 -0.281425 0.171819 0.190 Uiso calc 1 . .
H H21C 0.577519 -0.231560 0.198174 0.190 Uiso calc 1 . .
N N1 1.2702(7) -0.1671(3) 0.0641(4) 0.122(2) Uani d 1 . .
S S1 0.58124(13) -0.27884(7) 0.07405(6) 0.0692(3) Uani d 1 . .
C C17 0.7680(7) -0.0842(4) 0.2766(4) 0.0975(16) Uani d 1 . .
C C16 0.7562(5) 0.0066(3) 0.2559(3) 0.0748(11) Uani d 1 . .
C C22 0.4522(8) -0.3545(5) 0.0378(5) 0.145(3) Uani d 1 . .
H H22A 0.471265 -0.371208 -0.014164 0.217 Uiso calc 1 . .
H H22B 0.357508 -0.329286 0.036623 0.217 Uiso calc 1 . .
H H22C 0.457013 -0.404670 0.071013 0.217 Uiso calc 1 . .

loop_
_atom_site_aniso_label
_atom_site_aniso_U_11
_atom_site_aniso_U_22
_atom_site_aniso_U_33
_atom_site_aniso_U_12
_atom_site_aniso_U_13
_atom_site_aniso_U_23
Br1 0.0887(4) 0.0730(4) 0.0887(4) 0.0235(2) 0.0405(3) 0.0040(2)
C8 0.0519(18) 0.0504(18) 0.0576(18) 0.0005(14) 0.0151(15) -0.0008(14)
C5 0.0579(19) 0.0518(19) 0.066(2) 0.0037(15) 0.0196(16) 0.0012(15)
C14 0.066(2) 0.074(3) 0.059(2) 0.0000(19) 0.0168(17) 0.0087(17)
N2 0.073(2) 0.0473(15) 0.0707(19) 0.0065(14) 0.0350(16) 0.0074(13)
O1 0.0698(17) 0.0608(16) 0.0818(18) 0.0115(13) 0.0355(14) 0.0139(13)
N5 0.0576(17) 0.0500(15) 0.0641(17) 0.0038(13) 0.0213(14) 0.0034(12)
C9 0.0561(19) 0.0484(17) 0.0634(19) 0.0028(15) 0.0103(15) -0.0001(15)
C11 0.0535(19) 0.057(2) 0.0558(18) 0.0022(15) 0.0154(15) 0.0046(14)
C12 0.061(2) 0.062(2) 0.0618(19) 0.0060(17) 0.0241(16) 0.0086(16)
C15 0.074(3) 0.070(3) 0.068(2) -0.005(2) 0.015(2) 0.0039(18)
O2 0.0771(19) 0.0703(18) 0.099(2) 0.0187(15) 0.0408(17) 0.0151(16)
C4 0.076(2) 0.061(2) 0.068(2) 0.0067(19) 0.0273(19) 0.0022(17)
N3 0.0621(17) 0.0474(15) 0.0629(16) 0.0043(13) 0.0190(14) 0.0033(12)
C19 0.068(2) 0.072(2) 0.062(2) 0.002(2) 0.0141(18) -0.0008(17)
C2 0.066(2) 0.052(2) 0.094(3) 0.0071(18) 0.019(2) 0.0054(19)
C3 0.079(3) 0.059(2) 0.083(3) 0.0084(19) 0.031(2) -0.0092(19)
C10 0.061(2) 0.0495(18) 0.0609(19) 0.0061(15) 0.0150(16) -0.0013(14)
C18 0.074(3) 0.081(3) 0.070(2) 0.017(2) 0.001(2) 0.006(2)
N4 0.077(2) 0.0499(17) 0.091(2) 0.0123(16) 0.0349(18) 0.0070(16)
C7 0.086(3) 0.069(3) 0.082(3) 0.019(2) 0.030(2) 0.019(2)
C1 0.087(3) 0.062(3) 0.120(4) 0.015(2) 0.034(3) 0.010(3)
C6 0.083(3) 0.064(2) 0.066(2) 0.016(2) 0.024(2) 0.0084(18)
N6 0.166(6) 0.077(3) 0.176(6) 0.014(4) -0.028(5) 0.021(4)
C13 0.089(3) 0.106(4) 0.084(3) -0.001(3) -0.005(3) 0.027(3)
C20 0.090(4) 0.094(4) 0.086(3) -0.009(3) 0.003(3) -0.012(3)
C21 0.112(5) 0.178(8) 0.097(4) 0.025(5) 0.051(4) -0.011(4)
N1 0.131(4) 0.071(3) 0.172(5) 0.036(3) 0.045(4) 0.021(3)
S1 0.0759(7) 0.0577(5) 0.0776(6) 0.0129(5) 0.0268(5) 0.0115(4)
C17 0.113(4) 0.073(3) 0.104(4) 0.009(3) -0.004(3) 0.010(3)
C16 0.083(3) 0.065(3) 0.078(3) 0.008(2) 0.014(2) 0.008(2)
C22 0.115(5) 0.109(5) 0.198(9) 0.019(4) -0.061(5) -0.045(5)

loop_
_atom_type_symbol
_atom_type_description
_atom_type_scat_dispersion_real
_atom_type_scat_dispersion_imag
_atom_type_scat_source
C C 0.0181 0.0091 'International Tables Vol C Tables 4.2.6.8 and 6.1.1.4'
H H 0.0000 0.0000 'International Tables Vol C Tables 4.2.6.8 and 6.1.1.4'
Br Br -0.6763 1.2805 'International Tables Vol C Tables 4.2.6.8 and 6.1.1.4'
N N 0.0311 0.0180 'International Tables Vol C Tables 4.2.6.8 and 6.1.1.4'
O O 0.0492 0.0322 'International Tables Vol C Tables 4.2.6.8 and 6.1.1.4'
S S 0.3331 0.5567 'International Tables Vol C Tables 4.2.6.8 and 6.1.1.4'

loop_
_geom_angle_atom_site_label_1
_geom_angle_atom_site_label_2
_geom_angle_atom_site_label_3
_geom_angle_site_symmetry_1
_geom_angle_site_symmetry_3
_geom_angle
_geom_angle_publ_flag
N5 C8 N2 . . 117.3(3) ?
N3 C8 N2 . . 115.7(3) ?
N3 C8 N5 . . 127.0(3) ?
N2 C5 C4 . . 117.5(3) ?
C6 C5 N2 . . 123.9(3) ?
C6 C5 C4 . . 118.5(4) ?
C12 C14 C15 . . 117.8(4) ?
C12 C14 C13 . . 121.1(4) ?
C15 C14 C13 . . 121.2(4) ?
C8 N2 C5 . . 127.8(3) ?
C11 O1 C12 . . 118.1(3) ?
C11 N5 C8 . . 115.2(3) ?
N3 C9 C10 . . 119.8(3) ?
N4 C9 N3 . . 117.0(3) ?
N4 C9 C10 . . 123.1(3) ?
O1 C11 C10 . . 118.0(3) ?
N5 C11 O1 . . 118.5(3) ?
N5 C11 C10 . . 123.5(3) ?
C14 C12 O1 . . 117.5(4) ?
C14 C12 C19 . . 123.4(4) ?
O1 C12 C19 . . 118.6(4) ?
C16 C15 C14 . . 120.2(4) ?
C3 C4 C5 . . 121.0(4) ?
C8 N3 C9 . . 116.6(3) ?
C12 C19 C20 . . 121.9(4) ?
C18 C19 C12 . . 117.2(4) ?
C18 C19 C20 . . 120.9(4) ?
C3 C2 C7 . . 119.0(4) ?
C3 C2 C1 . . 119.6(4) ?
C7 C2 C1 . . 121.4(4) ?
C4 C3 C2 . . 120.3(4) ?
C9 C10 Br1 . . 121.1(3) ?
C11 C10 Br1 . . 121.1(3) ?
C11 C10 C9 . . 117.7(3) ?
C19 C18 C16 . . 120.9(4) ?
C6 C7 C2 . . 120.6(4) ?
N1 C1 C2 . . 178.2(8) ?
C7 C6 C5 . . 120.6(4) ?
O2 S1 C21 . . 104.3(3) ?
O2 S1 C22 . . 107.0(3) ?
C21 S1 C22 . . 96.5(5) ?
N6 C17 C16 . . 179.5(8) ?
C15 C16 C18 . . 120.5(4) ?
C15 C16 C17 . . 119.9(5) ?
C18 C16 C17 . . 119.6(5) ?

loop_
_geom_bond_atom_site_label_1
_geom_bond_atom_site_label_2
_geom_bond_site_symmetry_2
_geom_bond_distance
_geom_bond_publ_flag
Br1 C10 . 1.891(3) ?
C8 N2 . 1.368(4) ?
C8 N5 . 1.348(4) ?
C8 N3 . 1.333(5) ?
C5 N2 . 1.390(5) ?
C5 C4 . 1.396(5) ?
C5 C6 . 1.386(5) ?
C14 C12 . 1.383(6) ?
C14 C15 . 1.391(6) ?
C14 C13 . 1.497(6) ?
O1 C11 . 1.351(4) ?
O1 C12 . 1.395(5) ?
N5 C11 . 1.318(5) ?
C9 N3 . 1.355(5) ?
C9 C10 . 1.402(5) ?
C9 N4 . 1.335(5) ?
C11 C10 . 1.372(5) ?
C12 C19 . 1.396(6) ?
C15 C16 . 1.386(7) ?
O2 S1 . 1.499(3) ?
C4 C3 . 1.368(6) ?
C19 C18 . 1.382(7) ?
C19 C20 . 1.503(7) ?
C2 C3 . 1.386(6) ?
C2 C7 . 1.392(6) ?
C2 C1 . 1.438(6) ?
C18 C16 . 1.387(7) ?
C7 C6 . 1.373(6) ?
C1 N1 . 1.135(7) ?
N6 C17 . 1.130(7) ?
C21 S1 . 1.746(6) ?
S1 C22 . 1.747(7) ?
C17 C16 . 1.447(7) ?

_cod_database_fobs_code 2022567
